data_2015765
loop_
_publ_author_name
'Portilla, Jaime'
'Mata, Ernesto G.'
'Nogueras, Manuel'
'Cobo, Justo'
'Low, John N.'
'Glidewell, Christopher'

_publ_section_title
;
 Hydrogen-bonded chains of rings in methyl
 4-[(5-methyl-1<i>H</i>-pyrazol-3-yl)amino]-3-nitrobenzoate and
 hydrogen-bonded sheets in methyl
 1-(5-methyl-1<i>H</i>-pyrazol-3-yl)-1<i>H</i>-benzimidazole-5-carboxylate
;
_journal_coeditor_code SQ3044
_journal_issue 1
_journal_name_full 'Acta Crystallographica Section C'
_journal_page_first o38
_journal_page_last o41
_journal_paper_doi 10.1107/S0108270106044611
_journal_volume 63
_journal_year 2007
_chemical_formula_iupac 'C13 H12 N4 O2'
_chemical_formula_moiety 'C13 H12 N4 O2'
_chemical_formula_sum 'C13 H12 N4 O2'
_chemical_formula_weight 256.27
_chemical_name_systematic
;
methyl 1-(5-methyl-1H-pyrazol-3-yl)-1H-benzimidazole-5-carboxylate
;
_space_group_IT_number 2
_symmetry_cell_setting triclinic
_symmetry_space_group_name_Hall '-P 1'
_symmetry_space_group_name_H-M 'P -1'
_atom_sites_solution_hydrogens geom
_atom_sites_solution_primary direct
_atom_sites_solution_secondary difmap
_cell_angle_alpha 88.328(3)
_cell_angle_beta 88.526(3)
_cell_angle_gamma 75.362(3)
_cell_formula_units_Z 4
_cell_length_a 8.3646(3)
_cell_length_b 11.5735(6)
_cell_length_c 12.7953(7)
_cell_measurement_reflns_used 5488
_cell_measurement_temperature 120(2)
_cell_measurement_theta_max 27.66
_cell_measurement_theta_min 1.59
_cell_volume 1197.75(10)
_computing_cell_refinement 'DENZO-SMN (Otwinowski & Minor, 1997)'
_computing_data_collection 'Kappa-CCD Server Software (Nonius, 1997)'
_computing_data_reduction DENZO-SMN
_computing_molecular_graphics 'PLATON (Spek, 2003)'
_computing_publication_material 'SHELXL97 and PRPKAPPA (Ferguson, 1999)'
_computing_structure_refinement 'SHELXL97 (Sheldrick, 1997)'
_computing_structure_solution 'SHELXS97 (Sheldrick, 1997)'
_diffrn_ambient_temperature 120(2)
_diffrn_detector_area_resol_mean 9.091
_diffrn_measured_fraction_theta_full 0.996
_diffrn_measured_fraction_theta_max 0.983
_diffrn_measurement_device_type 'Bruker Nonius KappaCCD area-detector'
_diffrn_measurement_method '\f and \w'
_diffrn_radiation_monochromator graphite
_diffrn_radiation_source 'Bruker-Nonius FR591 rotating anode'
_diffrn_radiation_type 'Mo K\a'
_diffrn_radiation_wavelength 0.71073
_diffrn_reflns_av_R_equivalents 0.0506
_diffrn_reflns_av_sigmaI/netI 0.0476
_diffrn_reflns_limit_h_max 9
_diffrn_reflns_limit_h_min -10
_diffrn_reflns_limit_k_max 15
_diffrn_reflns_limit_k_min -15
_diffrn_reflns_limit_l_max 16
_diffrn_reflns_limit_l_min -16
_diffrn_reflns_number 25906
_diffrn_reflns_theta_full 26.50
_diffrn_reflns_theta_max 27.66
_diffrn_reflns_theta_min 1.59
_diffrn_standards_decay_% 0
_exptl_absorpt_coefficient_mu 0.100
_exptl_absorpt_correction_T_max 0.961
_exptl_absorpt_correction_T_min 0.945
_exptl_absorpt_correction_type multi-scan
_exptl_absorpt_process_details '(SADABS; Sheldrick, 2003)'
_exptl_crystal_colour colourless
_exptl_crystal_density_diffrn 1.421
_exptl_crystal_density_method 'not measured'
_exptl_crystal_description block
_exptl_crystal_F_000 536
_exptl_crystal_size_max 0.46
_exptl_crystal_size_mid 0.45
_exptl_crystal_size_min 0.40
_refine_diff_density_max 0.376
_refine_diff_density_min -0.330
_refine_ls_extinction_method none
_refine_ls_goodness_of_fit_ref 1.197
_refine_ls_hydrogen_treatment constr
_refine_ls_matrix_type full
_refine_ls_number_parameters 347
_refine_ls_number_reflns 5488
_refine_ls_number_restraints 0
_refine_ls_restrained_S_all 1.197
_refine_ls_R_factor_all 0.0996
_refine_ls_R_factor_gt 0.0684
_refine_ls_shift/su_max 0.000
_refine_ls_shift/su_mean 0.000
_refine_ls_structure_factor_coef Fsqd
_refine_ls_weighting_details 'w = 1/[\s^2^(Fo^2^)+(0.0417P)^2^+1.6885P] where P=(Fo^2^+2Fc^2^)/3'
_refine_ls_weighting_scheme calc
_refine_ls_wR_factor_gt 0.1619
_refine_ls_wR_factor_ref 0.1731
_reflns_number_gt 3945
_reflns_number_total 5488
_reflns_threshold_expression I>2\s(I)
_cod_data_source_file sq3044.cif
_cod_data_source_block II
_cod_database_code 2015765
_cod_database_fobs_code 2015765

loop_
_symmetry_equiv_pos_as_xyz
'x, y, z'
'-x, -y, -z'

loop_
_atom_site_type_symbol
_atom_site_label
_atom_site_fract_x
_atom_site_fract_y
_atom_site_fract_z
_atom_site_U_iso_or_equiv
_atom_site_adp_type
_atom_site_calc_flag
_atom_site_refinement_flags
_atom_site_occupancy
N N11 -0.2782(3) 0.61649(19) 0.11910(17) 0.0220(5) Uani d . 1
N N12 -0.3715(3) 0.53540(19) 0.12083(17) 0.0233(5) Uani d . 1
C C13 -0.2807(3) 0.4207(2) 0.1275(2) 0.0225(6) Uani d . 1
C C131 -0.3584(3) 0.3180(2) 0.1279(2) 0.0267(6) Uani d . 1
C C14 -0.1183(3) 0.4248(2) 0.1309(2) 0.0228(6) Uani d . 1
C C15 -0.1249(3) 0.5472(2) 0.12581(19) 0.0217(5) Uani d . 1
N N21 0.0092(3) 0.59979(19) 0.12690(16) 0.0206(5) Uani d . 1
C C22 0.1730(3) 0.5353(2) 0.1235(2) 0.0228(6) Uani d . 1
N N23 0.2781(3) 0.60129(19) 0.12240(17) 0.0216(5) Uani d . 1
C C23A 0.1807(3) 0.7181(2) 0.12465(19) 0.0209(5) Uani d . 1
C C24 0.2325(3) 0.8228(2) 0.1239(2) 0.0226(5) Uani d . 1
C C25 0.1105(3) 0.9300(2) 0.1278(2) 0.0256(6) Uani d . 1
C C251 0.1574(4) 1.0450(2) 0.1282(2) 0.0280(6) Uani d . 1
O O251 0.0658(3) 1.14040(18) 0.15236(17) 0.0380(5) Uani d . 1
O O252 0.3159(2) 1.03288(17) 0.09840(16) 0.0323(5) Uani d . 1
C C252 0.3768(4) 1.1383(3) 0.1010(3) 0.0381(7) Uani d . 1
C C26 -0.0581(3) 0.9301(2) 0.1334(2) 0.0250(6) Uani d . 1
C C27 -0.1109(3) 0.8264(2) 0.1329(2) 0.0240(6) Uani d . 1
C C27A 0.0128(3) 0.7194(2) 0.12815(19) 0.0206(5) Uani d . 1
N N31 0.7672(3) 0.37685(19) 0.61914(17) 0.0229(5) Uani d . 1
N N32 0.8603(3) 0.4571(2) 0.62117(17) 0.0241(5) Uani d . 1
C C33 0.7690(3) 0.5716(2) 0.62794(19) 0.0222(6) Uani d . 1
C C331 0.8478(3) 0.6739(2) 0.6301(2) 0.0279(6) Uani d . 1
C C34 0.6058(3) 0.5678(2) 0.6316(2) 0.0224(6) Uani d . 1
C C35 0.6126(3) 0.4457(2) 0.62592(19) 0.0203(5) Uani d . 1
N N41 0.4785(3) 0.39343(19) 0.62722(16) 0.0201(5) Uani d . 1
C C42 0.3152(3) 0.4571(2) 0.62326(19) 0.0220(6) Uani d . 1
N N43 0.2112(3) 0.39119(19) 0.62160(17) 0.0221(5) Uani d . 1
C C43A 0.3092(3) 0.2742(2) 0.62407(19) 0.0205(5) Uani d . 1
C C44 0.2585(3) 0.1691(2) 0.6223(2) 0.0222(5) Uani d . 1
C C45 0.3816(3) 0.0622(2) 0.6270(2) 0.0241(6) Uani d . 1
C C451 0.3364(4) -0.0531(3) 0.6264(2) 0.0278(6) Uani d . 1
O O451 0.4286(3) -0.14931(18) 0.65002(17) 0.0371(5) Uani d . 1
O O452 0.1797(2) -0.04120(18) 0.59762(17) 0.0327(5) Uani d . 1
C C452 0.1207(4) -0.1478(3) 0.5994(3) 0.0381(7) Uani d . 1
C C46 0.5489(3) 0.0628(2) 0.6337(2) 0.0252(6) Uani d . 1
C C47 0.6009(3) 0.1665(2) 0.6340(2) 0.0239(6) Uani d . 1
C C47A 0.4765(3) 0.2732(2) 0.62843(19) 0.0199(5) Uani d . 1
H H12 -0.4896 0.5620 0.1162 0.028 Uiso d R 1
H H13A -0.4113 0.3111 0.1962 0.040 Uiso calc R 1
H H13B -0.2734 0.2442 0.1143 0.040 Uiso calc R 1
H H13C -0.4417 0.3312 0.0733 0.040 Uiso calc R 1
H H14 -0.0232 0.3596 0.1357 0.027 Uiso calc R 1
H H22 0.2057 0.4506 0.1220 0.027 Uiso calc R 1
H H24 0.3465 0.8217 0.1208 0.027 Uiso calc R 1
H H25A 0.3067 1.2019 0.0582 0.057 Uiso calc R 1
H H25B 0.4904 1.1204 0.0732 0.057 Uiso calc R 1
H H25C 0.3747 1.1644 0.1733 0.057 Uiso calc R 1
H H26 -0.1383 1.0044 0.1377 0.030 Uiso calc R 1
H H27 -0.2249 0.8275 0.1355 0.029 Uiso calc R 1
H H32 0.9788 0.4388 0.6177 0.029 Uiso d R 1
H H33A 0.9014 0.6732 0.6974 0.042 Uiso calc R 1
H H33B 0.7631 0.7491 0.6210 0.042 Uiso calc R 1
H H33C 0.9305 0.6664 0.5734 0.042 Uiso calc R 1
H H34 0.5106 0.6328 0.6367 0.027 Uiso calc R 1
H H42 0.2820 0.5419 0.6219 0.026 Uiso calc R 1
H H44 0.1451 0.1698 0.6181 0.027 Uiso calc R 1
H H45A 0.1944 -0.2084 0.5564 0.057 Uiso calc R 1
H H45B 0.0089 -0.1293 0.5714 0.057 Uiso calc R 1
H H45C 0.1186 -0.1784 0.6715 0.057 Uiso calc R 1
H H46 0.6294 -0.0115 0.6381 0.030 Uiso calc R 1
H H47 0.7144 0.1657 0.6378 0.029 Uiso calc R 1

loop_
_atom_site_aniso_label
_atom_site_aniso_U_11
_atom_site_aniso_U_22
_atom_site_aniso_U_33
_atom_site_aniso_U_12
_atom_site_aniso_U_13
_atom_site_aniso_U_23
N11 0.0153(10) 0.0219(12) 0.0271(12) -0.0020(9) -0.0004(8) 0.0001(9)
N12 0.0182(11) 0.0221(12) 0.0284(12) -0.0026(9) 0.0003(8) -0.0011(9)
C13 0.0221(13) 0.0234(14) 0.0196(13) -0.0014(11) 0.0003(10) -0.0007(10)
C131 0.0243(14) 0.0270(15) 0.0300(15) -0.0086(12) 0.0025(11) -0.0015(11)
C14 0.0209(13) 0.0201(13) 0.0237(13) 0.0013(11) 0.0004(10) -0.0011(10)
C15 0.0212(13) 0.0229(14) 0.0186(12) -0.0011(11) 0.0009(9) -0.0004(10)
N21 0.0173(11) 0.0197(11) 0.0228(11) -0.0010(9) -0.0002(8) 0.0001(8)
C22 0.0198(13) 0.0217(13) 0.0231(13) 0.0018(11) -0.0003(10) 0.0004(10)
N23 0.0191(11) 0.0193(11) 0.0247(12) -0.0018(9) -0.0017(8) 0.0003(9)
C23A 0.0180(12) 0.0239(13) 0.0183(12) -0.0008(10) -0.0008(9) 0.0001(10)
C24 0.0230(13) 0.0250(14) 0.0207(13) -0.0080(11) -0.0004(10) -0.0007(10)
C25 0.0293(15) 0.0251(14) 0.0209(13) -0.0042(12) 0.0004(10) 0.0001(10)
C251 0.0336(16) 0.0261(15) 0.0240(14) -0.0070(13) -0.0026(11) 0.0000(11)
O251 0.0424(13) 0.0237(11) 0.0463(13) -0.0054(10) 0.0065(10) -0.0052(9)
O252 0.0301(11) 0.0260(11) 0.0435(12) -0.0120(9) -0.0003(9) -0.0005(9)
C252 0.0413(18) 0.0343(17) 0.0427(18) -0.0171(14) -0.0034(14) 0.0013(14)
C26 0.0256(14) 0.0208(13) 0.0253(14) 0.0004(11) 0.0004(10) -0.0019(10)
C27 0.0209(13) 0.0256(14) 0.0216(13) 0.0015(11) 0.0011(10) -0.0015(10)
C27A 0.0231(13) 0.0197(13) 0.0179(12) -0.0034(10) -0.0008(9) -0.0007(10)
N31 0.0151(10) 0.0238(12) 0.0291(12) -0.0033(9) 0.0000(8) -0.0023(9)
N32 0.0171(11) 0.0255(12) 0.0268(12) -0.0004(9) -0.0002(8) -0.0003(9)
C33 0.0245(14) 0.0233(14) 0.0194(13) -0.0070(11) -0.0011(10) 0.0002(10)
C331 0.0282(15) 0.0282(15) 0.0278(15) -0.0078(12) -0.0033(11) 0.0007(11)
C34 0.0194(13) 0.0227(14) 0.0235(13) -0.0022(11) -0.0007(10) 0.0001(10)
C35 0.0221(13) 0.0206(13) 0.0183(12) -0.0053(10) -0.0014(9) -0.0003(10)
N41 0.0195(11) 0.0185(11) 0.0221(11) -0.0044(9) 0.0005(8) -0.0014(8)
C42 0.0182(12) 0.0213(13) 0.0223(13) 0.0025(10) 0.0011(10) -0.0005(10)
N43 0.0174(11) 0.0217(11) 0.0262(12) -0.0032(9) 0.0008(8) -0.0005(9)
C43A 0.0197(12) 0.0233(13) 0.0176(12) -0.0036(10) 0.0012(9) -0.0013(10)
C44 0.0201(13) 0.0241(14) 0.0230(13) -0.0071(11) 0.0015(10) -0.0002(10)
C45 0.0268(14) 0.0238(14) 0.0221(13) -0.0071(11) 0.0010(10) -0.0006(10)
C451 0.0337(16) 0.0271(15) 0.0235(14) -0.0096(13) 0.0035(11) -0.0017(11)
O451 0.0434(13) 0.0226(11) 0.0437(13) -0.0057(10) -0.0034(10) 0.0037(9)
O452 0.0317(11) 0.0261(11) 0.0433(12) -0.0125(9) 0.0001(9) -0.0037(9)
C452 0.0445(19) 0.0309(16) 0.0464(19) -0.0234(14) 0.0040(14) -0.0045(14)
C46 0.0260(14) 0.0223(14) 0.0247(14) -0.0014(11) 0.0002(10) 0.0011(11)
C47 0.0205(13) 0.0263(14) 0.0217(13) -0.0004(11) 0.0005(10) -0.0008(10)
C47A 0.0214(13) 0.0185(13) 0.0198(13) -0.0054(10) 0.0013(9) -0.0001(10)

loop_
_atom_type_symbol
_atom_type_description
_atom_type_scat_dispersion_real
_atom_type_scat_dispersion_imag
_atom_type_scat_source
C C 0.0033 0.0016 'International Tables Vol C Tables 4.2.6.8 and 6.1.1.4'
H H 0.0000 0.0000 'International Tables Vol C Tables 4.2.6.8 and 6.1.1.4'
N N 0.0061 0.0033 'International Tables Vol C Tables 4.2.6.8 and 6.1.1.4'
O O 0.0106 0.0060 'International Tables Vol C Tables 4.2.6.8 and 6.1.1.4'

loop_
_geom_angle_atom_site_label_1
_geom_angle_atom_site_label_2
_geom_angle_atom_site_label_3
_geom_angle
_geom_angle_publ_flag
C15 N11 N12 102.6(2) no
C13 N12 N11 113.3(2) no
C13 N12 H12 126.6 no
N11 N12 H12 120.1 no
N12 C13 C14 106.5(2) no
N12 C13 C131 122.0(2) no
C14 C13 C131 131.5(2) no
C13 C131 H13A 109.5 no
C13 C131 H13B 109.5 no
H13A C131 H13B 109.5 no
C13 C131 H13C 109.5 no
H13A C131 H13C 109.5 no
H13B C131 H13C 109.5 no
C13 C14 C15 104.2(2) no
C13 C14 H14 127.9 no
C15 C14 H14 127.9 no
N11 C15 C14 113.3(2) no
N11 C15 N21 119.6(2) no
C14 C15 N21 127.1(2) no
C22 N21 C27A 105.6(2) no
C22 N21 C15 123.7(2) no
C27A N21 C15 130.7(2) no
N23 C22 N21 114.0(2) no
N23 C22 H22 123.0 no
N21 C22 H22 123.0 no
C22 N23 C23A 104.7(2) no
C24 C23A N23 127.9(2) no
C24 C23A C27A 121.6(2) no
N23 C23A C27A 110.5(2) no
C23A C24 C25 117.3(2) no
C23A C24 H24 121.4 no
C25 C24 H24 121.4 no
C24 C25 C26 120.6(3) no
C24 C25 C251 120.0(3) no
C26 C25 C251 119.3(2) no
O251 C251 O252 122.8(3) no
O251 C251 C25 125.1(3) no
O252 C251 C25 112.0(2) no
C251 O252 C252 116.6(2) no
O252 C252 H25A 109.5 no
O252 C252 H25B 109.5 no
H25A C252 H25B 109.5 no
O252 C252 H25C 109.5 no
H25A C252 H25C 109.5 no
H25B C252 H25C 109.5 no
C27 C26 C25 122.5(2) no
C27 C26 H26 118.8 no
C25 C26 H26 118.8 no
C26 C27 C27A 116.3(2) no
C26 C27 H27 121.9 no
C27A C27 H27 121.9 no
N21 C27A C23A 105.2(2) no
N21 C27A C27 133.1(2) no
C23A C27A C27 121.7(2) no
C35 N31 N32 103.0(2) no
C33 N32 N31 113.2(2) no
C33 N32 H32 120.9 no
N31 N32 H32 125.9 no
N32 C33 C34 106.7(2) no
N32 C33 C331 121.7(2) no
C34 C33 C331 131.5(2) no
C33 C331 H33A 109.5 no
C33 C331 H33B 109.5 no
H33A C331 H33B 109.5 no
C33 C331 H33C 109.5 no
H33A C331 H33C 109.5 no
H33B C331 H33C 109.5 no
C33 C34 C35 104.0(2) no
C33 C34 H34 128.0 no
C35 C34 H34 128.0 no
N31 C35 N41 120.0(2) no
N31 C35 C34 113.0(2) no
N41 C35 C34 127.0(2) no
C42 N41 C47A 105.8(2) no
C42 N41 C35 124.2(2) no
C47A N41 C35 130.0(2) no
N43 C42 N41 114.2(2) no
N43 C42 H42 122.9 no
N41 C42 H42 122.9 no
C42 N43 C43A 104.7(2) no
C44 C43A N43 128.0(2) no
C44 C43A C47A 121.5(2) no
N43 C43A C47A 110.5(2) no
C43A C44 C45 117.0(2) no
C43A C44 H44 121.5 no
C45 C44 H44 121.5 no
C44 C45 C46 120.7(2) no
C44 C45 C451 119.9(2) no
C46 C45 C451 119.3(2) no
O451 C451 O452 122.7(3) no
O451 C451 C45 124.7(3) no
O452 C451 C45 112.6(2) no
C451 O452 C452 117.0(2) no
O452 C452 H45A 109.5 no
O452 C452 H45B 109.5 no
H45A C452 H45B 109.5 no
O452 C452 H45C 109.5 no
H45A C452 H45C 109.5 no
H45B C452 H45C 109.5 no
C47 C46 C45 122.8(2) no
C47 C46 H46 118.6 no
C45 C46 H46 118.6 no
C46 C47 C47A 116.0(2) no
C46 C47 H47 122.0 no
C47A C47 H47 122.0 no
N41 C47A C43A 104.9(2) no
N41 C47A C47 133.2(2) no
C43A C47A C47 121.9(2) no

loop_
_geom_bond_atom_site_label_1
_geom_bond_atom_site_label_2
_geom_bond_distance
_geom_bond_publ_flag
N11 N12 1.364(3) no
N12 C13 1.354(3) no
C13 C14 1.373(4) no
C14 C15 1.403(4) no
C15 N11 1.333(3) no
N12 H12 0.96 no
C13 C131 1.492(4) no
C131 H13A 0.98 no
C131 H13B 0.98 no
C131 H13C 0.98 no
C14 H14 0.95 no
C15 N21 1.406(3) no
N21 C22 1.385(3) y
C22 N23 1.301(3) y
N23 C23A 1.392(3) y
C23A C24 1.386(4) no
C24 C25 1.394(4) no
C25 C26 1.409(4) no
C26 C27 1.380(4) no
C27 C27A 1.401(4) no
C23A C27A 1.400(4) y
C27A N21 1.393(3) y
C22 H22 0.95 no
C24 H24 0.95 no
C25 C251 1.480(4) no
C251 O251 1.218(3) no
C251 O252 1.344(3) no
O252 C252 1.437(3) no
C252 H25A 0.98 no
C252 H25B 0.98 no
C252 H25C 0.98 no
C26 H26 0.95 no
C27 H27 0.95 no
N31 N32 1.356(3) no
N32 C33 1.356(3) no
C33 C34 1.376(4) no
C34 C35 1.404(4) no
C35 N31 1.339(3) no
N32 H32 0.9601 no
C33 C331 1.495(4) no
C331 H33A 0.98 no
C331 H33B 0.98 no
C331 H33C 0.98 no
C34 H34 0.95 no
C35 N41 1.402(3) no
N41 C42 1.380(3) y
C42 N43 1.295(3) y
N43 C43A 1.395(3) y
C43A C44 1.386(4) no
C44 C45 1.396(4) no
C45 C46 1.405(4) no
C46 C47 1.376(4) no
C47 C47A 1.401(4) no
C43A C47A 1.398(4) y
C47A N41 1.395(3) y
C42 H42 0.95 no
C44 H44 0.95 no
C45 C451 1.476(4) no
C451 O451 1.218(3) no
C451 O452 1.343(3) no
O452 C452 1.440(3) no
C452 H45A 0.98 no
C452 H45B 0.98 no
C452 H45C 0.98 no
C46 H46 0.95 no
C47 H47 0.95 no

loop_
_geom_hbond_atom_site_label_D
_geom_hbond_atom_site_label_H
_geom_hbond_atom_site_label_A
_geom_hbond_site_symmetry_A
_geom_hbond_distance_DH
_geom_hbond_distance_HA
_geom_hbond_distance_DA
_geom_hbond_angle_DHA
_geom_hbond_publ_flag
N12 H12 N23 1_455 0.96 1.88 2.836(4) 173 y
N32 H32 N43 1_655 0.96 1.88 2.840(4) 174 y
C14 H14 O251 1_545 0.95 2.46 3.269(3) 143 y
C34 H34 O451 1_565 0.95 2.45 3.248(3) 141 y

loop_
_geom_torsion_atom_site_label_1
_geom_torsion_atom_site_label_2
_geom_torsion_atom_site_label_3
_geom_torsion_atom_site_label_4
_geom_torsion
_geom_torsion_publ_flag
C15 N11 N12 C13 -0.4(3) no
N11 N12 C13 C14 0.3(3) no
N11 N12 C13 C131 -178.5(2) no
N12 C13 C14 C15 0.0(3) no
C131 C13 C14 C15 178.6(3) no
N12 N11 C15 C14 0.4(3) no
N12 N11 C15 N21 -179.7(2) no
C13 C14 C15 N11 -0.3(3) no
C13 C14 C15 N21 179.8(2) no
N11 C15 N21 C22 -173.5(2) y
C14 C15 N21 C22 6.4(4) no
N11 C15 N21 C27A 4.3(4) no
C14 C15 N21 C27A -175.8(3) no
C27A N21 C22 N23 0.0(3) no
C15 N21 C22 N23 178.3(2) no
N21 C22 N23 C23A -0.3(3) no
C22 N23 C23A C24 -179.5(3) no
C22 N23 C23A C27A 0.6(3) no
N23 C23A C24 C25 -179.3(2) no
C27A C23A C24 C25 0.6(4) no
C23A C24 C25 C26 0.7(4) no
C23A C24 C25 C251 179.4(2) no
C24 C25 C251 O251 -164.3(3) no
C26 C25 C251 O251 14.5(4) no
C24 C25 C251 O252 15.7(4) y
C26 C25 C251 O252 -165.6(2) no
O251 C251 O252 C252 2.9(4) no
C25 C251 O252 C252 -177.1(2) y
C24 C25 C26 C27 -1.6(4) no
C251 C25 C26 C27 179.7(2) no
C25 C26 C27 C27A 1.1(4) no
C22 N21 C27A C23A 0.4(3) no
C15 N21 C27A C23A -177.7(2) no
C22 N21 C27A C27 -179.0(3) no
C15 N21 C27A C27 2.9(5) no
C24 C23A C27A N21 179.5(2) no
N23 C23A C27A N21 -0.6(3) no
C24 C23A C27A C27 -1.1(4) no
N23 C23A C27A C27 178.8(2) no
C26 C27 C27A N21 179.5(3) no
C26 C27 C27A C23A 0.3(4) no
C35 N31 N32 C33 -0.5(3) no
N31 N32 C33 C34 0.5(3) no
N31 N32 C33 C331 -179.4(2) no
N32 C33 C34 C35 -0.3(3) no
C331 C33 C34 C35 179.6(3) no
N32 N31 C35 N41 -179.4(2) no
N32 N31 C35 C34 0.3(3) no
C33 C34 C35 N31 0.0(3) no
C33 C34 C35 N41 179.7(2) no
N31 C35 N41 C42 -173.1(2) y
C34 C35 N41 C42 7.2(4) no
N31 C35 N41 C47A 4.1(4) no
C34 C35 N41 C47A -175.5(3) no
C47A N41 C42 N43 -0.1(3) no
C35 N41 C42 N43 177.7(2) no
N41 C42 N43 C43A -0.3(3) no
C42 N43 C43A C44 -179.1(3) no
C42 N43 C43A C47A 0.6(3) no
N43 C43A C44 C45 -179.1(2) no
C47A C43A C44 C45 1.1(4) no
C43A C44 C45 C46 0.3(4) no
C43A C44 C45 C451 179.4(2) no
C44 C45 C451 O451 -165.3(3) no
C46 C45 C451 O451 13.9(4) no
C44 C45 C451 O452 14.2(4) y
C46 C45 C451 O452 -166.7(2) no
O451 C451 O452 C452 2.4(4) no
C45 C451 O452 C452 -177.1(2) y
C44 C45 C46 C47 -1.2(4) no
C451 C45 C46 C47 179.6(2) no
C45 C46 C47 C47A 0.7(4) no
C42 N41 C47A C43A 0.5(3) no
C35 N41 C47A C43A -177.1(2) no
C42 N41 C47A C47 -178.6(3) no
C35 N41 C47A C47 3.8(5) no
C44 C43A C47A N41 179.0(2) no
N43 C43A C47A N41 -0.7(3) no
C44 C43A C47A C47 -1.7(4) no
N43 C43A C47A C47 178.5(2) no
C46 C47 C47A N41 179.8(3) no
C46 C47 C47A C43A 0.8(4) no

loop_
_cod_related_entry_id
_cod_related_entry_database
_cod_related_entry_code
1 ChemSpider 21376996
